data_4130420
loop_
_publ_author_name
'Solola, Lukman A.'
'Zabula, Alexander V.'
'Dorfner, Walter L.'
'Manor, Brian C.'
'Carroll, Patrick J.'
'Schelter, Eric J.'

_publ_section_title
;
 An Alkali Metal-Capped Cerium(IV) Imido Complex.
;
_journal_issue 22
_journal_name_full 'Journal of the American Chemical Society'
_journal_page_first 6928
_journal_page_last 6931
_journal_paper_doi 10.1021/jacs.6b03293
_journal_volume 138
_journal_year 2016
_chemical_formula_moiety 'C37 H59 Ce N5 O3 Si2'
_chemical_formula_sum 'C37 H59 Ce N5 O3 Si2'
_chemical_formula_weight 818.19
_space_group_crystal_system monoclinic
_space_group_IT_number 14
_space_group_name_Hall '-P 2ybc'
_space_group_name_H-M_alt 'P 1 21/c 1'
_atom_sites_solution_hydrogens geom
_audit_creation_date 2015-11-19
_audit_creation_method
;
Olex2 1.2
(compiled 2015.09.30 svn.r3233 for OlexSys, GUI svn.r5103)
;
_cell_angle_alpha 90
_cell_angle_beta 91.0840(10)
_cell_angle_gamma 90
_cell_formula_units_Z 8
_cell_length_a 31.4376(8)
_cell_length_b 13.3371(4)
_cell_length_c 19.0763(5)
_cell_measurement_reflns_used 9411
_cell_measurement_temperature 100
_cell_measurement_theta_max 27.52
_cell_measurement_theta_min 2.91
_cell_volume 7997.0(4)
_computing_data_collection 'Bruker APEX2 v2014.11-0'
_computing_data_reduction 'Bruker SAINT v8.34A'
_computing_molecular_graphics 'Olex2 (Dolomanov et al., 2009)'
_computing_publication_material 'Olex2 (Dolomanov et al., 2009)'
_computing_structure_refinement 'XL (Sheldrick, 2008)'
_computing_structure_solution 'ShelXS-1997 (Sheldrick, 2008)'
_diffrn_ambient_temperature 100
_diffrn_measured_fraction_theta_full 1.000
_diffrn_measured_fraction_theta_max 0.998
_diffrn_measurement_device 'CCD Area Detector'
_diffrn_measurement_device_type 'Bruker APEXII'
_diffrn_measurement_method '\w and \f scans'
_diffrn_radiation_monochromator graphite
_diffrn_radiation_type MoK\a
_diffrn_radiation_wavelength 0.71073
_diffrn_reflns_av_R_equivalents 0.0898
_diffrn_reflns_av_unetI/netI 0.0654
_diffrn_reflns_Laue_measured_fraction_full 1.000
_diffrn_reflns_Laue_measured_fraction_max 0.998
_diffrn_reflns_limit_h_max 40
_diffrn_reflns_limit_h_min -40
_diffrn_reflns_limit_k_max 17
_diffrn_reflns_limit_k_min 0
_diffrn_reflns_limit_l_max 24
_diffrn_reflns_limit_l_min 0
_diffrn_reflns_number 206175
_diffrn_reflns_point_group_measured_fraction_full 1.000
_diffrn_reflns_point_group_measured_fraction_max 0.998
_diffrn_reflns_theta_full 25.242
_diffrn_reflns_theta_max 27.549
_diffrn_reflns_theta_min 1.296
_diffrn_source 'sealed tube'
_exptl_absorpt_coefficient_mu 1.238
_exptl_absorpt_correction_T_max 0.745553
_exptl_absorpt_correction_T_min 0.627787
_exptl_absorpt_correction_type multi-scan
_exptl_absorpt_process_details 'SADABS v2014/4'
_exptl_crystal_colour violet
_exptl_crystal_density_diffrn 1.359
_exptl_crystal_description prism
_exptl_crystal_F_000 3408
_exptl_crystal_size_max 0.18
_exptl_crystal_size_mid 0.15
_exptl_crystal_size_min 0.03
_refine_diff_density_max 2.044
_refine_diff_density_min -1.392
_refine_diff_density_rms 0.135
_refine_ls_extinction_method none
_refine_ls_goodness_of_fit_ref 1.059
_refine_ls_hydrogen_treatment constr
_refine_ls_matrix_type full
_refine_ls_number_parameters 892
_refine_ls_number_reflns 18446
_refine_ls_number_restraints 6
_refine_ls_restrained_S_all 1.059
_refine_ls_R_factor_all 0.0847
_refine_ls_R_factor_gt 0.0490
_refine_ls_shift/su_max 0.001
_refine_ls_shift/su_mean 0.000
_refine_ls_structure_factor_coef Fsqd
_refine_ls_weighting_details 'w=1/[\s^2^(Fo^2^)+(0.0336P)^2^+19.4689P] where P=(Fo^2^+2Fc^2^)/3'
_refine_ls_weighting_scheme calc
_refine_ls_wR_factor_gt 0.0927
_refine_ls_wR_factor_ref 0.1050
_reflns_number_gt 13491
_reflns_number_total 18446
_reflns_threshold_expression 'I > 2\s(I)'
_cod_data_source_file ja6b03293_si_002.cif
_cod_data_source_block compound_2
_cod_depositor_comments
;

2020-07-06
Z value and formula fixed to values more according to usual
chemical conventions.                 miguel
;
_cod_original_formula_sum 'C74 H118 Ce2 N10 O6 Si4'
_cod_original_formula_weight 1636.38
_cod_original_formula_moiety '2(C37 H59 Ce N5 O3 Si2)'
_cod_original_formula_units_Z 4
_cod_database_code 4130420

loop_
_space_group_symop_operation_xyz
'x, y, z'
'-x, y+1/2, -z+1/2'
'-x, -y, -z'
'x, -y-1/2, z-1/2'

loop_
_atom_site_label
_atom_site_type_symbol
_atom_site_fract_x
_atom_site_fract_y
_atom_site_fract_z
_atom_site_U_iso_or_equiv
_atom_site_adp_type
_atom_site_occupancy
_atom_site_site_symmetry_order
_atom_site_calc_flag
_atom_site_refinement_flags_posn
_atom_site_refinement_flags_adp
Ce1 Ce 0.13036(2) 0.60582(3) 0.16735(2) 0.01532(8) Uani 1 1 d . .
Si1 Si 0.10539(6) 0.35628(14) 0.10083(8) 0.0233(4) Uani 1 1 d . .
H1 H 0.1232 0.3314 0.1398 0.031 Uiso 1 1 calc R .
Si2 Si 0.11765(6) 0.52003(12) -0.00040(8) 0.0204(3) Uani 1 1 d . .
H2 H 0.1240 0.5919 0.0018 0.027 Uiso 1 1 calc R .
O1 O 0.10486(14) 0.4818(3) 0.2267(2) 0.0210(9) Uani 1 1 d . .
O2 O 0.08817(14) 0.6905(3) 0.09621(19) 0.0218(10) Uani 1 1 d . .
O3 O 0.19588(12) 0.6077(3) 0.1302(2) 0.0198(9) Uani 1 1 d . .
N1 N 0.12518(16) 0.5213(4) 0.2883(2) 0.0201(11) Uani 1 1 d . .
N2 N 0.07080(16) 0.7353(4) 0.1578(3) 0.0192(11) Uani 1 1 d . .
N3 N 0.19997(17) 0.7071(4) 0.1583(3) 0.0201(12) Uani 1 1 d . .
N4 N 0.13561(16) 0.7600(4) 0.2885(2) 0.0171(11) Uani 1 1 d . .
N5 N 0.12013(17) 0.4778(4) 0.0839(2) 0.0194(11) Uani 1 1 d . .
C1 C 0.1365(2) 0.7103(5) 0.3583(3) 0.0207(13) Uani 1 1 d . .
H1a H 0.1388 0.7609 0.3948 0.028 Uiso 1 1 calc R .
H1b H 0.1614 0.6675 0.3621 0.028 Uiso 1 1 calc R .
C2 C 0.0972(2) 0.6485(5) 0.3690(3) 0.0219(14) Uani 1 1 d . .
C3 C 0.0647(2) 0.6825(5) 0.4121(3) 0.0241(14) Uani 1 1 d . .
H3 H 0.0680 0.7424 0.4365 0.032 Uiso 1 1 calc R .
C4 C 0.0277(2) 0.6276(5) 0.4187(3) 0.0258(14) Uani 1 1 d . .
H4 H 0.0065 0.6505 0.4481 0.034 Uiso 1 1 calc R .
C5 C 0.0217(2) 0.5395(6) 0.3824(3) 0.0290(15) Uani 1 1 d . .
H5 H -0.0037 0.5043 0.3859 0.039 Uiso 1 1 calc R .
C6 C 0.0540(2) 0.5036(5) 0.3402(3) 0.0260(15) Uani 1 1 d . .
H6 H 0.0502 0.4437 0.3160 0.035 Uiso 1 1 calc R .
C7 C 0.0920(2) 0.5567(5) 0.3339(3) 0.0226(14) Uani 1 1 d . .
C8 C 0.1542(2) 0.4404(5) 0.3193(3) 0.0229(14) Uani 1 1 d . .
C9 C 0.1301(2) 0.3429(5) 0.3307(3) 0.0294(16) Uani 1 1 d . .
H9a H 0.1133 0.3274 0.2895 0.044 Uiso 1 1 calc GR .
H9b H 0.1118 0.3500 0.3701 0.044 Uiso 1 1 calc GR .
H9c H 0.1500 0.2896 0.3396 0.044 Uiso 1 1 calc GR .
C10 C 0.1747(2) 0.4764(6) 0.3878(3) 0.0347(17) Uani 1 1 d . .
H10a H 0.1530 0.4984 0.4189 0.052 Uiso 1 1 calc GR .
H10b H 0.1936 0.5311 0.3784 0.052 Uiso 1 1 calc GR .
H10c H 0.1904 0.4224 0.4091 0.052 Uiso 1 1 calc GR .
C11 C 0.1889(2) 0.4249(6) 0.2657(4) 0.0289(16) Uani 1 1 d . .
H11a H 0.2080 0.3731 0.2817 0.043 Uiso 1 1 calc GR .
H11b H 0.2045 0.4862 0.2599 0.043 Uiso 1 1 calc GR .
H11c H 0.1762 0.4056 0.2215 0.043 Uiso 1 1 calc GR .
C12 C 0.1000(2) 0.8322(5) 0.2868(3) 0.0228(14) Uani 1 1 d . .
H12a H 0.1040 0.8801 0.3246 0.030 Uiso 1 1 calc R .
H12b H 0.0737 0.7963 0.2951 0.030 Uiso 1 1 calc R .
C13 C 0.09571(19) 0.8881(5) 0.2186(3) 0.0220(13) Uani 1 1 d . .
C14 C 0.1068(2) 0.9903(5) 0.2163(3) 0.0282(15) Uani 1 1 d . .
H14 H 0.1150 1.0229 0.2575 0.038 Uiso 1 1 calc R .
C15 C 0.1058(2) 1.0436(5) 0.1534(4) 0.0297(15) Uani 1 1 d . .
H15 H 0.1120 1.1118 0.1529 0.039 Uiso 1 1 calc R .
C16 C 0.0957(2) 0.9941(5) 0.0919(3) 0.0268(15) Uani 1 1 d . .
H16 H 0.0969 1.0278 0.0493 0.036 Uiso 1 1 calc R .
C17 C 0.08349(18) 0.8924(5) 0.0934(3) 0.0228(13) Uani 1 1 d . .
H17 H 0.0761 0.8594 0.0520 0.030 Uiso 1 1 calc R .
C18 C 0.0825(2) 0.8422(5) 0.1566(3) 0.0206(13) Uani 1 1 d . .
C19 C 0.02302(19) 0.7127(5) 0.1588(3) 0.0218(13) Uani 1 1 d . .
C20 C 0.0014(2) 0.7528(6) 0.0921(3) 0.0288(16) Uani 1 1 d . .
H20a H 0.0146 0.7239 0.0519 0.043 Uiso 1 1 calc GR .
H20b H 0.0042 0.8244 0.0906 0.043 Uiso 1 1 calc GR .
H20c H -0.0282 0.7352 0.0920 0.043 Uiso 1 1 calc GR .
C21 C 0.0041(2) 0.7615(6) 0.2230(4) 0.0319(16) Uani 1 1 d . .
H21a H -0.0264 0.7568 0.2203 0.048 Uiso 1 1 calc GR .
H21b H 0.0123 0.8308 0.2249 0.048 Uiso 1 1 calc GR .
H21c H 0.0143 0.7279 0.2645 0.048 Uiso 1 1 calc GR .
C22 C 0.0181(2) 0.6010(5) 0.1622(3) 0.0288(14) Uani 1 1 d . .
H22a H 0.0256 0.5721 0.1180 0.043 Uiso 1 1 calc GR .
H22b H -0.0109 0.5847 0.1723 0.043 Uiso 1 1 calc GR .
H22c H 0.0365 0.5747 0.1985 0.043 Uiso 1 1 calc GR .
C23 C 0.1758(2) 0.8177(5) 0.2822(3) 0.0230(15) Uani 1 1 d . .
H23a H 0.1745 0.8567 0.2393 0.031 Uiso 1 1 calc R .
H23b H 0.1782 0.8642 0.3211 0.031 Uiso 1 1 calc R .
C24 C 0.2145(2) 0.7537(6) 0.2815(3) 0.0254(15) Uani 1 1 d . .
C25 C 0.2404(2) 0.7437(6) 0.3417(3) 0.0335(18) Uani 1 1 d . .
H25 H 0.2333 0.7792 0.3818 0.044 Uiso 1 1 calc R .
C26 C 0.2758(2) 0.6841(6) 0.3439(4) 0.0368(19) Uani 1 1 d . .
H26 H 0.2927 0.6809 0.3843 0.049 Uiso 1 1 calc R .
C27 C 0.2862(2) 0.6289(6) 0.2858(4) 0.0374(19) Uani 1 1 d . .
H27 H 0.3098 0.5870 0.2872 0.050 Uiso 1 1 calc R .
C28 C 0.2616(2) 0.6357(6) 0.2255(4) 0.0313(17) Uani 1 1 d . .
H28 H 0.2685 0.5970 0.1868 0.042 Uiso 1 1 calc R .
C29 C 0.2266(2) 0.6994(5) 0.2212(3) 0.0234(14) Uani 1 1 d . .
C30 C 0.2185(2) 0.7753(5) 0.1024(3) 0.0247(14) Uani 1 1 d . .
C31 C 0.2621(2) 0.7407(7) 0.0801(4) 0.0396(19) Uani 1 1 d . .
H31a H 0.2821 0.7494 0.1182 0.059 Uiso 1 1 calc GR .
H31b H 0.2710 0.7797 0.0406 0.059 Uiso 1 1 calc GR .
H31c H 0.2608 0.6712 0.0672 0.059 Uiso 1 1 calc GR .
C32 C 0.2209(2) 0.8826(6) 0.1310(3) 0.0313(16) Uani 1 1 d . .
H32a H 0.2353 0.8823 0.1759 0.047 Uiso 1 1 calc GR .
H32b H 0.1926 0.9085 0.1360 0.047 Uiso 1 1 calc GR .
H32c H 0.2363 0.9240 0.0991 0.047 Uiso 1 1 calc GR .
C33 C 0.1886(2) 0.7737(6) 0.0393(3) 0.0322(17) Uani 1 1 d . .
H33a H 0.1968 0.8250 0.0069 0.048 Uiso 1 1 calc GR .
H33b H 0.1601 0.7856 0.0542 0.048 Uiso 1 1 calc GR .
H33c H 0.1901 0.7094 0.0169 0.048 Uiso 1 1 calc GR .
C34 C 0.0487(2) 0.3425(6) 0.1258(4) 0.0357(17) Uani 1 1 d . .
H34a H 0.0431 0.3847 0.1654 0.054 Uiso 1 1 calc GR .
H34b H 0.0431 0.2739 0.1379 0.054 Uiso 1 1 calc GR .
H34c H 0.0305 0.3619 0.0871 0.054 Uiso 1 1 calc GR .
C35 C 0.1121(3) 0.2688(5) 0.0238(3) 0.0357(18) Uani 1 1 d . U
H35a H 0.0986 0.2973 -0.0171 0.054 Uiso 1 1 calc GR .
H35b H 0.0993 0.2052 0.0340 0.054 Uiso 1 1 calc GR .
H35c H 0.1418 0.2594 0.0154 0.054 Uiso 1 1 calc GR .
C36 C 0.0637(2) 0.5093(5) -0.0422(3) 0.0331(16) Uani 1 1 d . .
H36a H 0.0549 0.4403 -0.0425 0.050 Uiso 1 1 calc GR .
H36b H 0.0645 0.5338 -0.0894 0.050 Uiso 1 1 calc GR .
H36c H 0.0438 0.5483 -0.0160 0.050 Uiso 1 1 calc GR .
C37 C 0.1578(3) 0.4640(5) -0.0599(3) 0.0395(18) Uani 1 1 d . .
H37a H 0.1856 0.4700 -0.0389 0.059 Uiso 1 1 calc GR .
H37b H 0.1570 0.4987 -0.1040 0.059 Uiso 1 1 calc GR .
H37c H 0.1513 0.3944 -0.0674 0.059 Uiso 1 1 calc GR .
Ce1' Ce 0.36865(2) 0.39344(3) 0.65825(2) 0.01747(8) Uani 1 1 d . .
Si1' Si 0.35373(7) 0.48556(14) 0.49290(8) 0.0298(4) Uani 1 1 d . .
H1' H 0.3593 0.4133 0.4921 0.040 Uiso 1 1 calc R .
Si2' Si 0.38379(7) 0.64660(15) 0.59201(9) 0.0286(4) Uani 1 1 d . .
H2' H 0.3681 0.6685 0.6332 0.038 Uiso 1 1 calc R .
O1' O 0.30232(13) 0.3841(4) 0.6236(2) 0.0224(9) Uani 1 1 d . .
O2' O 0.39614(14) 0.5188(4) 0.7156(2) 0.0236(10) Uani 1 1 d . .
O3' O 0.40946(14) 0.3163(4) 0.5848(2) 0.0261(10) Uani 1 1 d . .
N1' N 0.29984(17) 0.2855(4) 0.6550(3) 0.0206(12) Uani 1 1 d . .
N2' N 0.37889(17) 0.4782(4) 0.7784(2) 0.0203(11) Uani 1 1 d . .
N3' N 0.43037(17) 0.2716(4) 0.6449(3) 0.0217(12) Uani 1 1 d . .
N4' N 0.37099(16) 0.2408(4) 0.7800(2) 0.0185(11) Uani 1 1 d . .
N5' N 0.36966(19) 0.5255(4) 0.5752(2) 0.0268(12) Uani 1 1 d . .
C1' C 0.3319(2) 0.1798(5) 0.7763(3) 0.0223(14) Uani 1 1 d . .
H1a' H 0.3321 0.1330 0.8152 0.030 Uiso 1 1 calc R .
H1b' H 0.3318 0.1410 0.7333 0.030 Uiso 1 1 calc R .
C2' C 0.2919(2) 0.2418(5) 0.7785(3) 0.0239(14) Uani 1 1 d . .
C3' C 0.2703(2) 0.2523(6) 0.8419(3) 0.0281(16) Uani 1 1 d . .
H3' H 0.2798 0.2173 0.8814 0.037 Uiso 1 1 calc R .
C4' C 0.2352(2) 0.3136(6) 0.8465(3) 0.0311(16) Uani 1 1 d . .
H4' H 0.2209 0.3191 0.8885 0.041 Uiso 1 1 calc R .
C5' C 0.2212(2) 0.3674(6) 0.7879(4) 0.0337(17) Uani 1 1 d . .
H5' H 0.1980 0.4103 0.7913 0.045 Uiso 1 1 calc R .
C6' C 0.2414(2) 0.3573(6) 0.7249(3) 0.0249(14) Uani 1 1 d . .
H6' H 0.2316 0.3921 0.6855 0.033 Uiso 1 1 calc R .
C7' C 0.2768(2) 0.2942(5) 0.7208(3) 0.0229(14) Uani 1 1 d . .
C8' C 0.2798(2) 0.2146(5) 0.6008(3) 0.0239(14) Uani 1 1 d . .
C9' C 0.2342(2) 0.2466(7) 0.5798(4) 0.0330(17) Uani 1 1 d . .
H9a' H 0.2343 0.3154 0.5650 0.050 Uiso 1 1 calc GR .
H9b' H 0.2160 0.2394 0.6193 0.050 Uiso 1 1 calc GR .
H9c' H 0.2239 0.2051 0.5420 0.050 Uiso 1 1 calc GR .
C10' C 0.2783(2) 0.1087(5) 0.6317(3) 0.0300(15) Uani 1 1 d . .
H10a' H 0.2620 0.0658 0.6009 0.045 Uiso 1 1 calc GR .
H10b' H 0.2652 0.1109 0.6767 0.045 Uiso 1 1 calc GR .
H10c' H 0.3067 0.0830 0.6369 0.045 Uiso 1 1 calc GR .
C11' C 0.3071(2) 0.2148(6) 0.5372(3) 0.0275(15) Uani 1 1 d . .
H11a' H 0.3047 0.2785 0.5140 0.041 Uiso 1 1 calc GR .
H11b' H 0.2978 0.1626 0.5057 0.041 Uiso 1 1 calc GR .
H11c' H 0.3362 0.2033 0.5510 0.041 Uiso 1 1 calc GR .
C12' C 0.3737(2) 0.2896(5) 0.8499(3) 0.0237(14) Uani 1 1 d . .
H12a' H 0.3480 0.3281 0.8569 0.031 Uiso 1 1 calc R .
H12b' H 0.3750 0.2379 0.8857 0.031 Uiso 1 1 calc R .
C13' C 0.4108(2) 0.3564(5) 0.8595(3) 0.0241(14) Uani 1 1 d . .
C14' C 0.4459(2) 0.3279(5) 0.9015(3) 0.0258(15) Uani 1 1 d . .
H14' H 0.4445 0.2682 0.9265 0.034 Uiso 1 1 calc R .
C15' C 0.4824(2) 0.3849(6) 0.9071(3) 0.0302(15) Uani 1 1 d . .
H15' H 0.5048 0.3647 0.9365 0.040 Uiso 1 1 calc R .
C16' C 0.4854(2) 0.4716(5) 0.8690(3) 0.0296(15) Uani 1 1 d . .
H16' H 0.5101 0.5101 0.8714 0.039 Uiso 1 1 calc R .
C17' C 0.4512(2) 0.5016(5) 0.8264(3) 0.0273(15) Uani 1 1 d . .
H17' H 0.4535 0.5597 0.7998 0.036 Uiso 1 1 calc R .
C18' C 0.41466(19) 0.4476(5) 0.8230(3) 0.0198(13) Uani 1 1 d . .
C19' C 0.3505(2) 0.5590(5) 0.8103(3) 0.0243(14) Uani 1 1 d . .
C20' C 0.3745(2) 0.6574(5) 0.8198(3) 0.0295(15) Uani 1 1 d . .
H20a' H 0.3550 0.7089 0.8337 0.044 Uiso 1 1 calc GR .
H20b' H 0.3872 0.6759 0.7764 0.044 Uiso 1 1 calc GR .
H20c' H 0.3962 0.6494 0.8554 0.044 Uiso 1 1 calc GR .
C21' C 0.3340(2) 0.5231(6) 0.8805(3) 0.0314(16) Uani 1 1 d . .
H21a' H 0.3173 0.5751 0.9012 0.047 Uiso 1 1 calc GR .
H21b' H 0.3576 0.5071 0.9111 0.047 Uiso 1 1 calc GR .
H21c' H 0.3167 0.4645 0.8734 0.047 Uiso 1 1 calc GR .
C22' C 0.3130(2) 0.5710(6) 0.7591(3) 0.0268(15) Uani 1 1 d . .
H22a' H 0.2998 0.5070 0.7512 0.040 Uiso 1 1 calc GR .
H22b' H 0.3230 0.5971 0.7154 0.040 Uiso 1 1 calc GR .
H22c' H 0.2927 0.6166 0.7783 0.040 Uiso 1 1 calc GR .
C23' C 0.4086(2) 0.1730(5) 0.7757(3) 0.0230(14) Uani 1 1 d . .
H23a' H 0.4077 0.1251 0.8139 0.031 Uiso 1 1 calc R .
H23b' H 0.4343 0.2124 0.7814 0.031 Uiso 1 1 calc R .
C24' C 0.41016(18) 0.1164(5) 0.7070(3) 0.0217(13) Uani 1 1 d . .
C25' C 0.3998(2) 0.0148(5) 0.7044(3) 0.0250(14) Uani 1 1 d . .
H25' H 0.3939 -0.0190 0.7458 0.033 Uiso 1 1 calc R .
C26' C 0.3983(2) -0.0355(6) 0.6429(3) 0.0292(15) Uani 1 1 d . .
H26' H 0.3923 -0.1038 0.6427 0.039 Uiso 1 1 calc R .
C27' C 0.4054(2) 0.0124(5) 0.5807(3) 0.0277(15) Uani 1 1 d . .
H27' H 0.4027 -0.0222 0.5385 0.037 Uiso 1 1 calc R .
C28' C 0.41665(18) 0.1119(5) 0.5811(3) 0.0234(13) Uani 1 1 d . .
H28' H 0.4222 0.1444 0.5391 0.031 Uiso 1 1 calc R .
C29' C 0.41973(19) 0.1646(5) 0.6450(3) 0.0207(13) Uani 1 1 d . .
C30' C 0.4779(2) 0.2962(6) 0.6427(4) 0.0279(15) Uani 1 1 d . .
C31' C 0.4987(2) 0.2520(6) 0.5779(4) 0.0314(17) Uani 1 1 d . .
H31a' H 0.5279 0.2722 0.5769 0.047 Uiso 1 1 calc GR .
H31b' H 0.4841 0.2758 0.5365 0.047 Uiso 1 1 calc GR .
H31c' H 0.4970 0.1801 0.5797 0.047 Uiso 1 1 calc GR .
C32' C 0.4992(2) 0.2594(6) 0.7088(4) 0.0318(17) Uani 1 1 d . .
H32a' H 0.4955 0.1881 0.7125 0.048 Uiso 1 1 calc GR .
H32b' H 0.4867 0.2915 0.7485 0.048 Uiso 1 1 calc GR .
H32c' H 0.5290 0.2749 0.7078 0.048 Uiso 1 1 calc GR .
C33' C 0.4811(2) 0.4115(5) 0.6402(4) 0.0340(16) Uani 1 1 d . .
H33a' H 0.4692 0.4394 0.6819 0.051 Uiso 1 1 calc GR .
H33b' H 0.4657 0.4361 0.5998 0.051 Uiso 1 1 calc GR .
H33c' H 0.5104 0.4308 0.6374 0.051 Uiso 1 1 calc GR .
C34' C 0.2951(2) 0.4999(5) 0.4726(3) 0.0348(16) Uani 1 1 d . .
H34a' H 0.2792 0.4590 0.5042 0.052 Uiso 1 1 calc GR .
H34b' H 0.2892 0.4792 0.4252 0.052 Uiso 1 1 calc GR .
H34c' H 0.2870 0.5688 0.4782 0.052 Uiso 1 1 calc GR .
C35' C 0.3849(3) 0.5393(5) 0.4198(4) 0.049(2) Uani 1 1 d . .
H35a' H 0.3793 0.6099 0.4162 0.073 Uiso 1 1 calc GR .
H35b' H 0.3767 0.5070 0.3766 0.073 Uiso 1 1 calc GR .
H35c' H 0.4147 0.5287 0.4289 0.073 Uiso 1 1 calc GR .
C36' C 0.3716(3) 0.7381(5) 0.5193(3) 0.042(2) Uani 1 1 d . .
H36a' H 0.3927 0.7324 0.4839 0.063 Uiso 1 1 calc GR .
H36b' H 0.3718 0.8051 0.5378 0.063 Uiso 1 1 calc GR .
H36c' H 0.3441 0.7236 0.4992 0.063 Uiso 1 1 calc GR .
C37' C 0.4420(2) 0.6639(6) 0.6126(4) 0.0406(19) Uani 1 1 d . .
H37a' H 0.4498 0.6242 0.6528 0.061 Uiso 1 1 calc GR .
H37b' H 0.4476 0.7333 0.6225 0.061 Uiso 1 1 calc GR .
H37c' H 0.4583 0.6432 0.5732 0.061 Uiso 1 1 calc GR .

loop_
_atom_site_aniso_label
_atom_site_aniso_U_11
_atom_site_aniso_U_22
_atom_site_aniso_U_33
_atom_site_aniso_U_23
_atom_site_aniso_U_13
_atom_site_aniso_U_12
Ce1 0.01744(15) 0.01323(19) 0.01530(13) -0.00049(13) 0.00014(12) 0.00067(16)
Si1 0.0357(10) 0.0141(8) 0.0201(7) 0.0020(6) -0.0009(7) -0.0011(8)
Si2 0.0304(9) 0.0141(8) 0.0166(7) -0.0001(6) 0.0018(7) -0.0017(8)
O1 0.028(2) 0.019(2) 0.0165(19) 0.0001(18) 0.0015(17) 0.000(2)
O2 0.032(2) 0.017(2) 0.0166(18) -0.0042(16) -0.0008(17) 0.004(2)
O3 0.0205(19) 0.015(2) 0.0241(19) -0.0044(18) 0.0032(16) -0.001(2)
N1 0.022(3) 0.026(3) 0.013(2) -0.0026(19) -0.001(2) -0.001(3)
N2 0.023(3) 0.015(3) 0.020(2) -0.004(2) 0.001(2) 0.003(2)
N3 0.023(3) 0.017(3) 0.021(2) 0.002(2) 0.005(2) -0.004(2)
N4 0.019(3) 0.016(3) 0.017(2) -0.0031(18) 0.003(2) -0.003(2)
N5 0.024(3) 0.014(3) 0.020(2) -0.0001(19) 0.003(2) 0.001(2)
C1 0.029(3) 0.023(3) 0.011(2) 0.000(2) 0.000(2) -0.003(3)
C2 0.025(3) 0.024(4) 0.016(3) 0.010(2) -0.008(2) -0.006(3)
C3 0.036(4) 0.021(3) 0.016(2) -0.005(2) 0.006(3) -0.004(3)
C4 0.025(3) 0.027(4) 0.026(3) 0.000(3) 0.010(3) 0.008(3)
C5 0.028(3) 0.030(4) 0.029(3) 0.007(3) 0.006(3) -0.006(3)
C6 0.032(4) 0.021(4) 0.025(3) 0.003(2) 0.004(3) 0.003(3)
C7 0.022(3) 0.026(4) 0.020(3) 0.007(3) 0.001(2) 0.006(3)
C8 0.023(3) 0.021(4) 0.025(3) 0.006(3) 0.002(3) 0.006(3)
C9 0.036(4) 0.021(4) 0.031(3) 0.015(3) 0.002(3) 0.003(3)
C10 0.039(4) 0.038(5) 0.027(3) 0.000(3) -0.003(3) 0.015(4)
C11 0.023(3) 0.027(4) 0.037(3) 0.011(3) 0.005(3) 0.002(3)
C12 0.034(4) 0.020(3) 0.014(3) -0.009(2) -0.003(2) 0.004(3)
C13 0.027(3) 0.021(3) 0.018(2) -0.004(2) -0.001(2) 0.006(3)
C14 0.039(4) 0.019(4) 0.026(3) 0.001(3) -0.008(3) -0.001(3)
C15 0.037(4) 0.008(3) 0.044(4) 0.007(3) -0.003(3) 0.001(3)
C16 0.033(4) 0.022(4) 0.025(3) 0.013(3) 0.003(3) 0.002(3)
C17 0.020(3) 0.027(4) 0.022(3) 0.000(3) 0.001(2) 0.000(3)
C18 0.022(3) 0.018(3) 0.021(3) 0.002(2) 0.002(2) -0.001(3)
C19 0.017(3) 0.022(3) 0.027(3) 0.003(3) 0.000(2) -0.002(3)
C20 0.024(3) 0.028(4) 0.034(4) 0.002(3) -0.006(3) -0.001(3)
C21 0.028(4) 0.034(4) 0.034(3) -0.004(3) 0.002(3) 0.004(3)
C22 0.022(3) 0.036(4) 0.029(3) 0.001(3) -0.004(2) -0.003(3)
C23 0.030(3) 0.020(4) 0.019(3) 0.000(2) -0.002(3) -0.012(3)
C24 0.024(3) 0.025(4) 0.027(3) 0.012(3) 0.002(3) -0.008(3)
C25 0.038(4) 0.036(5) 0.026(3) 0.006(3) 0.000(3) -0.018(4)
C26 0.032(4) 0.044(5) 0.034(4) 0.022(3) -0.017(3) -0.012(4)
C27 0.023(3) 0.035(5) 0.054(4) 0.019(4) -0.010(3) -0.002(3)
C28 0.022(3) 0.029(4) 0.043(4) 0.009(3) -0.002(3) -0.002(3)
C29 0.017(3) 0.019(4) 0.034(3) 0.005(3) -0.003(3) -0.005(3)
C30 0.027(3) 0.024(4) 0.023(3) 0.004(3) 0.001(3) -0.009(3)
C31 0.029(4) 0.042(5) 0.048(4) 0.012(4) 0.012(3) -0.006(4)
C32 0.039(4) 0.034(4) 0.021(3) 0.008(3) 0.001(3) -0.015(4)
C33 0.032(4) 0.039(5) 0.025(3) 0.008(3) -0.002(3) -0.008(4)
C34 0.042(4) 0.025(4) 0.040(4) 0.006(3) 0.001(3) -0.015(4)
C35 0.065(5) 0.004(3) 0.038(3) -0.002(3) -0.012(3) -0.003(3)
C36 0.043(4) 0.029(4) 0.027(3) 0.006(3) -0.009(3) -0.009(3)
C37 0.060(5) 0.029(4) 0.030(3) 0.007(3) 0.024(3) 0.009(4)
Ce1' 0.01889(16) 0.0136(2) 0.01992(15) 0.00058(13) 0.00169(13) 0.00068(16)
Si1' 0.0479(12) 0.0214(9) 0.0202(8) -0.0003(7) 0.0021(8) -0.0017(9)
Si2' 0.0430(12) 0.0185(9) 0.0244(8) 0.0006(7) 0.0057(8) -0.0028(9)
O1' 0.024(2) 0.023(3) 0.0204(19) 0.0023(18) 0.0011(17) -0.001(2)
O2' 0.028(2) 0.021(3) 0.022(2) 0.0013(18) -0.0004(18) 0.000(2)
O3' 0.029(2) 0.023(3) 0.026(2) 0.0015(18) 0.0008(19) 0.003(2)
N1' 0.024(3) 0.018(3) 0.019(2) 0.004(2) 0.001(2) 0.000(2)
N2' 0.026(3) 0.015(3) 0.020(2) -0.001(2) -0.001(2) 0.000(3)
N3' 0.022(3) 0.020(3) 0.024(2) 0.000(2) 0.006(2) 0.003(2)
N4' 0.019(3) 0.021(3) 0.0158(19) -0.0027(19) 0.000(2) 0.001(2)
N5' 0.042(3) 0.017(3) 0.021(2) 0.006(2) 0.007(2) 0.000(3)
C1' 0.025(3) 0.023(4) 0.019(3) 0.001(3) 0.001(2) -0.001(3)
C2' 0.023(3) 0.022(4) 0.026(3) -0.004(3) 0.000(3) -0.004(3)
C3' 0.032(4) 0.027(4) 0.025(3) -0.003(3) 0.003(3) -0.002(3)
C4' 0.027(3) 0.040(5) 0.027(3) -0.008(3) 0.005(3) -0.007(3)
C5' 0.021(3) 0.032(5) 0.048(4) -0.014(3) 0.002(3) 0.000(3)
C6' 0.020(3) 0.023(4) 0.032(3) -0.002(3) 0.003(3) -0.004(3)
C7' 0.022(3) 0.022(4) 0.024(3) -0.005(3) 0.001(2) -0.008(3)
C8' 0.030(3) 0.024(4) 0.018(3) 0.000(2) -0.004(3) 0.000(3)
C9' 0.025(4) 0.039(5) 0.034(4) -0.002(3) -0.004(3) 0.001(3)
C10' 0.041(4) 0.017(3) 0.032(3) -0.003(3) -0.002(3) -0.009(4)
C11' 0.035(4) 0.028(4) 0.019(3) 0.000(3) -0.005(3) -0.001(3)
C12' 0.033(4) 0.022(3) 0.016(2) 0.001(2) 0.005(3) 0.001(3)
C13' 0.031(3) 0.026(4) 0.015(3) -0.001(2) 0.002(2) -0.004(3)
C14' 0.031(4) 0.023(4) 0.023(3) -0.001(3) -0.004(3) 0.004(3)
C15' 0.023(3) 0.038(4) 0.029(3) -0.010(3) -0.009(3) 0.008(3)
C16' 0.029(4) 0.022(4) 0.037(3) -0.005(3) -0.008(3) 0.004(3)
C17' 0.025(3) 0.018(4) 0.038(3) -0.002(3) -0.008(3) -0.002(3)
C18' 0.017(3) 0.016(3) 0.027(3) -0.005(2) -0.005(2) -0.002(3)
C19' 0.024(3) 0.019(4) 0.030(3) -0.005(3) -0.002(3) 0.005(3)
C20' 0.027(4) 0.023(4) 0.038(3) -0.012(3) 0.000(3) 0.004(3)
C21' 0.031(4) 0.031(4) 0.032(3) -0.011(3) 0.000(3) 0.010(3)
C22' 0.024(3) 0.024(4) 0.032(3) -0.004(3) -0.008(3) 0.003(3)
C23' 0.022(3) 0.018(3) 0.029(3) 0.005(3) 0.000(3) 0.004(3)
C24' 0.021(3) 0.016(3) 0.029(3) -0.006(3) -0.004(2) 0.003(3)
C25' 0.037(4) 0.014(3) 0.024(3) 0.005(2) 0.007(3) 0.003(3)
C26' 0.026(3) 0.022(4) 0.040(3) -0.002(3) -0.002(3) -0.003(3)
C27' 0.033(4) 0.017(4) 0.033(3) -0.009(3) -0.002(3) 0.001(3)
C28' 0.020(3) 0.026(4) 0.024(3) -0.001(3) -0.001(2) 0.001(3)
C29' 0.019(3) 0.015(3) 0.028(3) 0.002(2) -0.002(2) 0.004(3)
C30' 0.019(3) 0.030(4) 0.035(3) -0.005(3) 0.007(3) -0.002(3)
C31' 0.020(3) 0.034(4) 0.040(4) -0.010(3) 0.008(3) -0.001(3)
C32' 0.017(3) 0.030(4) 0.049(4) -0.011(3) 0.006(3) 0.004(3)
C33' 0.023(3) 0.033(4) 0.046(4) -0.004(3) 0.011(3) -0.003(3)
C34' 0.043(4) 0.034(4) 0.028(3) 0.002(3) -0.003(3) 0.002(3)
C35' 0.074(6) 0.038(4) 0.035(3) 0.000(3) 0.014(4) -0.010(4)
C36' 0.076(6) 0.018(3) 0.031(3) 0.001(3) 0.008(4) -0.006(4)
C37' 0.045(5) 0.027(4) 0.050(4) 0.001(3) 0.005(4) -0.007(4)

loop_
_atom_type_symbol
_atom_type_description
_atom_type_scat_dispersion_real
_atom_type_scat_dispersion_imag
_atom_type_scat_source
C C 0.0033 0.0016 'International Tables Vol C Tables 4.2.6.8 and 6.1.1.4'
H H 0.0000 0.0000 'International Tables Vol C Tables 4.2.6.8 and 6.1.1.4'
Ce Ce -0.2486 2.6331 'International Tables Vol C Tables 4.2.6.8 and 6.1.1.4'
N N 0.0061 0.0033 'International Tables Vol C Tables 4.2.6.8 and 6.1.1.4'
O O 0.0106 0.0060 'International Tables Vol C Tables 4.2.6.8 and 6.1.1.4'
Si Si 0.0817 0.0704 'International Tables Vol C Tables 4.2.6.8 and 6.1.1.4'

loop_
_geom_angle_atom_site_label_1
_geom_angle_atom_site_label_2
_geom_angle_atom_site_label_3
_geom_angle
O1 Ce1 Si2 101.30(11)
O1 Ce1 O2 119.41(17)
O1 Ce1 O3 122.50(16)
O1 Ce1 N1 33.66(15)
O1 Ce1 N2 106.02(17)
O1 Ce1 N3 139.22(16)
O1 Ce1 N5 75.67(16)
O2 Ce1 Si2 62.21(11)
O2 Ce1 N1 137.06(16)
O2 Ce1 N2 34.17(14)
O2 Ce1 N3 101.12(17)
O2 Ce1 N5 83.18(16)
O3 Ce1 Si2 78.15(11)
O3 Ce1 O2 110.79(16)
O3 Ce1 N1 111.76(16)
O3 Ce1 N2 131.46(17)
O3 Ce1 N3 33.77(16)
O3 Ce1 N5 84.64(17)
N1 Ce1 Si2 133.20(12)
N1 Ce1 N3 110.92(16)
N2 Ce1 Si2 94.99(11)
N2 Ce1 N1 107.55(17)
N2 Ce1 N3 105.25(18)
N3 Ce1 Si2 101.37(12)
N5 Ce1 Si2 27.18(12)
N5 Ce1 N1 106.18(17)
N5 Ce1 N2 110.61(17)
N5 Ce1 N3 116.10(17)
N5 Si1 C34 113.8(3)
N5 Si1 C35 113.7(3)
C34 Si1 C35 105.0(4)
N5 Si2 Ce1 39.11(17)
N5 Si2 C36 113.7(3)
N5 Si2 C37 114.9(3)
C36 Si2 Ce1 121.0(2)
C36 Si2 C37 109.2(3)
C37 Si2 Ce1 129.4(3)
N1 O1 Ce1 89.1(3)
N2 O2 Ce1 86.7(3)
N3 O3 Ce1 88.2(3)
O1 N1 Ce1 57.2(2)
O1 N1 C7 107.3(4)
O1 N1 C8 108.2(5)
C7 N1 Ce1 116.9(4)
C7 N1 C8 115.6(4)
C8 N1 Ce1 127.5(3)
O2 N2 Ce1 59.1(2)
O2 N2 C18 106.9(4)
O2 N2 C19 108.5(4)
C18 N2 Ce1 118.2(4)
C18 N2 C19 115.9(5)
C19 N2 Ce1 125.8(4)
O3 N3 Ce1 58.1(2)
O3 N3 C29 106.8(5)
O3 N3 C30 108.8(4)
C29 N3 Ce1 112.5(4)
C29 N3 C30 113.4(5)
C30 N3 Ce1 134.0(4)
C12 N4 C1 108.2(5)
C12 N4 C23 107.9(5)
C23 N4 C1 107.5(4)
Si1 N5 Ce1 126.2(2)
Si2 N5 Ce1 113.7(3)
Si2 N5 Si1 118.8(3)
N4 C1 C2 111.3(5)
C3 C2 C1 121.0(6)
C3 C2 C7 118.9(6)
C7 C2 C1 120.1(6)
C4 C3 C2 120.5(6)
C5 C4 C3 121.0(6)
C4 C5 C6 119.3(6)
C5 C6 C7 120.7(7)
C2 C7 N1 119.4(6)
C6 C7 N1 120.9(6)
C6 C7 C2 119.6(6)
N1 C8 C11 105.5(5)
C9 C8 N1 111.4(5)
C9 C8 C10 110.5(5)
C9 C8 C11 110.1(6)
C10 C8 N1 110.5(5)
C10 C8 C11 108.8(6)
N4 C12 C13 113.4(5)
C14 C13 C12 119.3(5)
C18 C13 C12 122.6(6)
C18 C13 C14 118.1(6)
C15 C14 C13 121.2(6)
C16 C15 C14 119.3(6)
C15 C16 C17 120.2(6)
C18 C17 C16 119.7(6)
C13 C18 N2 119.0(5)
C17 C18 N2 119.6(5)
C17 C18 C13 121.2(6)
C20 C19 N2 110.0(5)
C21 C19 N2 109.0(5)
C21 C19 C20 110.3(6)
C22 C19 N2 107.3(5)
C22 C19 C20 109.8(5)
C22 C19 C21 110.4(6)
C24 C23 N4 113.6(5)
C25 C24 C23 120.7(7)
C25 C24 C29 117.0(7)
C29 C24 C23 122.2(6)
C26 C25 C24 122.7(7)
C25 C26 C27 119.5(6)
C26 C27 C28 119.9(7)
C27 C28 C29 121.3(7)
C24 C29 N3 118.3(6)
C28 C29 N3 122.2(6)
C28 C29 C24 119.3(6)
N3 C30 C32 108.9(5)
C31 C30 N3 112.0(6)
C31 C30 C32 110.3(6)
C33 C30 N3 107.9(5)
C33 C30 C31 108.8(6)
C33 C30 C32 108.8(6)
O1' Ce1' Si1' 68.04(11)
O1' Ce1' N1' 33.83(17)
O1' Ce1' N2' 113.48(16)
O1' Ce1' N3' 131.25(18)
O1' Ce1' N5' 82.24(18)
O2' Ce1' Si1' 103.60(12)
O2' Ce1' O1' 124.54(17)
O2' Ce1' O3' 117.07(17)
O2' Ce1' N1' 139.74(17)
O2' Ce1' N2' 33.82(16)
O2' Ce1' N3' 104.20(17)
O2' Ce1' N5' 75.72(17)
O3' Ce1' Si1' 69.35(12)
O3' Ce1' O1' 110.50(16)
O3' Ce1' N1' 102.89(18)
O3' Ce1' N2' 135.78(17)
O3' Ce1' N3' 34.34(15)
O3' Ce1' N5' 84.60(18)
N1' Ce1' Si1' 94.44(11)
N2' Ce1' Si1' 132.77(12)
N2' Ce1' N1' 110.83(16)
N3' Ce1' Si1' 103.23(12)
N3' Ce1' N1' 106.23(18)
N3' Ce1' N2' 106.70(17)
N5' Ce1' Si1' 28.00(13)
N5' Ce1' N1' 114.68(18)
N5' Ce1' N2' 105.40(17)
N5' Ce1' N3' 112.80(18)
N5' Si1' Ce1' 40.19(18)
N5' Si1' C34' 114.9(3)
N5' Si1' C35' 114.5(3)
C34' Si1' Ce1' 110.1(2)
C35' Si1' Ce1' 140.0(3)
C35' Si1' C34' 109.5(4)
N5' Si2' C36' 115.3(3)
N5' Si2' C37' 113.9(3)
C37' Si2' C36' 105.0(4)
N1' O1' Ce1' 89.2(3)
N2' O2' Ce1' 88.7(3)
N3' O3' Ce1' 87.1(3)
O1' N1' Ce1' 57.0(3)
O1' N1' C7' 108.3(5)
O1' N1' C8' 107.9(4)
C7' N1' Ce1' 111.1(4)
C7' N1' C8' 115.1(5)
C8' N1' Ce1' 133.7(4)
O2' N2' Ce1' 57.5(2)
O2' N2' C18' 107.2(5)
O2' N2' C19' 107.4(5)
C18' N2' Ce1' 118.7(4)
C18' N2' C19' 114.4(4)
C19' N2' Ce1' 126.9(3)
O3' N3' Ce1' 58.6(3)
O3' N3' C29' 107.6(5)
O3' N3' C30' 108.7(5)
C29' N3' Ce1' 116.5(4)
C29' N3' C30' 115.6(5)
C30' N3' Ce1' 127.7(4)
C1' N4' C12' 108.6(5)
C1' N4' C23' 108.8(5)
C12' N4' C23' 106.4(5)
Si1' N5' Ce1' 111.8(3)
Si2' N5' Ce1' 125.9(3)
Si2' N5' Si1' 122.3(3)
N4' C1' C2' 113.0(5)
C3' C2' C1' 119.7(6)
C7' C2' C1' 122.1(6)
C7' C2' C3' 118.0(6)
C4' C3' C2' 121.0(6)
C3' C4' C5' 119.8(6)
C6' C5' C4' 120.5(7)
C5' C6' C7' 119.2(7)
C2' C7' N1' 118.3(6)
C2' C7' C6' 121.5(6)
C6' C7' N1' 120.2(6)
N1' C8' C9' 111.9(6)
N1' C8' C10' 109.0(5)
C10' C8' C9' 108.7(6)
C11' C8' N1' 108.2(5)
C11' C8' C9' 109.4(5)
C11' C8' C10' 109.6(6)
C13' C12' N4' 114.1(5)
C14' C13' C12' 121.2(6)
C14' C13' C18' 116.3(6)
C18' C13' C12' 122.4(6)
C15' C14' C13' 122.6(6)
C16' C15' C14' 119.2(6)
C15' C16' C17' 119.5(7)
C18' C17' C16' 121.3(7)
C13' C18' N2' 117.4(5)
C17' C18' N2' 121.6(6)
C17' C18' C13' 121.0(6)
C20' C19' N2' 111.3(5)
C20' C19' C21' 110.0(5)
C20' C19' C22' 111.1(6)
C21' C19' N2' 109.8(5)
C21' C19' C22' 109.0(6)
C22' C19' N2' 105.5(5)
N4' C23' C24' 112.9(5)
C25' C24' C23' 120.2(5)
C29' C24' C23' 121.3(6)
C29' C24' C25' 118.4(5)
C26' C25' C24' 121.1(6)
C25' C26' C27' 121.1(7)
C26' C27' C28' 119.6(6)
C27' C28' C29' 120.0(6)
C24' C29' N3' 120.4(5)
C24' C29' C28' 119.7(6)
C28' C29' N3' 119.8(5)
N3' C30' C33' 106.2(5)
C31' C30' N3' 111.8(5)
C31' C30' C33' 109.3(6)
C32' C30' N3' 109.2(5)
C32' C30' C31' 111.3(6)
C32' C30' C33' 108.9(6)

loop_
_geom_bond_atom_site_label_1
_geom_bond_atom_site_label_2
_geom_bond_distance
Ce1 Si2 3.4147(15)
Ce1 O1 2.167(4)
Ce1 O2 2.193(4)
Ce1 O3 2.191(4)
Ce1 N1 2.577(5)
Ce1 N2 2.551(5)
Ce1 N3 2.581(5)
Ce1 N5 2.353(5)
Si1 N5 1.718(5)
Si1 C34 1.864(7)
Si1 C35 1.892(7)
Si2 N5 1.704(5)
Si2 C36 1.867(7)
Si2 C37 1.869(7)
O1 N1 1.428(6)
O2 N2 1.435(6)
O3 N3 1.435(7)
N1 C7 1.450(8)
N1 C8 1.524(8)
N2 C18 1.473(8)
N2 C19 1.533(8)
N3 C29 1.454(8)
N3 C30 1.526(8)
N4 C1 1.487(7)
N4 C12 1.477(8)
N4 C23 1.487(8)
C1 C2 1.504(9)
C2 C3 1.398(9)
C2 C7 1.404(9)
C3 C4 1.382(9)
C4 C5 1.375(9)
C5 C6 1.393(9)
C6 C7 1.395(9)
C8 C9 1.523(9)
C8 C10 1.523(9)
C8 C11 1.524(9)
C12 C13 1.503(8)
C13 C14 1.408(9)
C13 C18 1.389(8)
C14 C15 1.395(9)
C15 C16 1.378(9)
C16 C17 1.409(10)
C17 C18 1.380(8)
C19 C20 1.528(8)
C19 C21 1.519(9)
C19 C22 1.500(10)
C23 C24 1.485(10)
C24 C25 1.402(9)
C24 C29 1.417(10)
C25 C26 1.367(11)
C26 C27 1.375(11)
C27 C28 1.377(10)
C28 C29 1.390(9)
C30 C31 1.514(10)
C30 C32 1.532(10)
C30 C33 1.513(8)
Ce1' Si1' 3.4093(17)
Ce1' O1' 2.179(4)
Ce1' O2' 2.169(5)
Ce1' O3' 2.176(4)
Ce1' N1' 2.598(6)
Ce1' N2' 2.570(5)
Ce1' N3' 2.548(5)
Ce1' N5' 2.370(5)
Si1' N5' 1.724(5)
Si1' C34' 1.886(7)
Si1' C35' 1.862(7)
Si2' N5' 1.703(6)
Si2' C36' 1.881(7)
Si2' C37' 1.878(8)
O1' N1' 1.447(7)
O2' N2' 1.431(7)
O3' N3' 1.439(6)
N1' C7' 1.467(8)
N1' C8' 1.528(8)
N2' C18' 1.457(7)
N2' C19' 1.533(8)
N3' C29' 1.465(8)
N3' C30' 1.530(8)
N4' C1' 1.475(8)
N4' C12' 1.485(7)
N4' C23' 1.491(8)
C1' C2' 1.506(9)
C2' C3' 1.407(9)
C2' C7' 1.380(9)
C3' C4' 1.378(10)
C4' C5' 1.392(10)
C5' C6' 1.375(10)
C6' C7' 1.399(10)
C8' C9' 1.541(9)
C8' C10' 1.532(10)
C8' C11' 1.499(9)
C12' C13' 1.477(9)
C13' C14' 1.402(9)
C13' C18' 1.407(9)
C14' C15' 1.380(9)
C15' C16' 1.370(10)
C16' C17' 1.393(9)
C17' C18' 1.357(8)
C19' C20' 1.521(9)
C19' C21' 1.522(9)
C19' C22' 1.525(8)
C23' C24' 1.514(8)
C24' C25' 1.395(9)
C24' C29' 1.384(8)
C25' C26' 1.353(9)
C26' C27' 1.370(9)
C27' C28' 1.372(10)
C28' C29' 1.409(8)
C30' C31' 1.527(9)
C30' C32' 1.500(9)
C30' C33' 1.543(10)
